data_8105355
loop_
_publ_author_name
'Liu, Huixia'
'Huang, Xie'
'He, Wei'

_publ_section_title
;
 Crystal structure of
 5-methyl-3-phenyl-1-tosyl-1,2,3,4-tetrahydropyridine, C19H21NO2S
;
_journal_issue 4
_journal_name_full 'Zeitschrift f\"ur Kristallographie - New Crystal Structures'
_journal_page_first 993
_journal_page_last 994
_journal_paper_doi 10.1515/ncrs-2020-0150
_journal_volume 235
_journal_year 2020
_chemical_formula_sum 'C19 H21 N O2 S'
_chemical_formula_weight 327.43
_space_group_IT_number 61
_space_group_name_Hall '-P 2ac 2ab'
_space_group_name_H-M_alt 'P b c a'
_symmetry_cell_setting orthorhombic
_symmetry_space_group_name_H-M 'P b c a'
_atom_sites_solution_hydrogens geom
_atom_sites_solution_primary direct
_atom_sites_solution_secondary difmap
_cell_angle_alpha 90.00
_cell_angle_beta 90.00
_cell_angle_gamma 90.00
_cell_formula_units_Z 8
_cell_length_a 16.792(5)
_cell_length_b 9.153(3)
_cell_length_c 22.809(6)
_cell_measurement_reflns_used 1405
_cell_measurement_temperature 296(2)
_cell_measurement_theta_max 18.75
_cell_measurement_theta_min 2.69
_cell_volume 3505.7(18)
_computing_cell_refinement 'Bruker SAINT'
_computing_data_collection 'Bruker APEX2'
_computing_data_reduction 'Bruker SAINT'
_computing_molecular_graphics 'Bruker SHELXTL'
_computing_publication_material 'Bruker SHELXTL'
_computing_structure_refinement 'SHELXL-97 (Sheldrick, 2008)'
_computing_structure_solution 'SHELXS-97 (Sheldrick, 2008)'
_diffrn_ambient_temperature 296(2)
_diffrn_measured_fraction_theta_full 0.999
_diffrn_measured_fraction_theta_max 0.999
_diffrn_measurement_device_type 'Bruker APEX-II CCD'
_diffrn_measurement_method '\f and \w scans'
_diffrn_radiation_monochromator graphite
_diffrn_radiation_source 'fine-focus sealed tube'
_diffrn_radiation_type MoK\a
_diffrn_radiation_wavelength 0.71073
_diffrn_reflns_av_R_equivalents 0.0774
_diffrn_reflns_av_sigmaI/netI 0.0551
_diffrn_reflns_limit_h_max 20
_diffrn_reflns_limit_h_min -18
_diffrn_reflns_limit_k_max 10
_diffrn_reflns_limit_k_min -10
_diffrn_reflns_limit_l_max 27
_diffrn_reflns_limit_l_min -21
_diffrn_reflns_number 16417
_diffrn_reflns_theta_full 25.09
_diffrn_reflns_theta_max 25.09
_diffrn_reflns_theta_min 2.16
_exptl_absorpt_coefficient_mu 0.194
_exptl_absorpt_correction_T_max 0.9712
_exptl_absorpt_correction_T_min 0.9346
_exptl_absorpt_correction_type none
_exptl_crystal_colour colourless
_exptl_crystal_density_diffrn 1.241
_exptl_crystal_density_method 'not measured'
_exptl_crystal_description block
_exptl_crystal_F_000 1392
_exptl_crystal_size_max 0.35
_exptl_crystal_size_mid 0.28
_exptl_crystal_size_min 0.15
_refine_diff_density_max 0.363
_refine_diff_density_min -0.363
_refine_diff_density_rms 0.039
_refine_ls_extinction_method none
_refine_ls_goodness_of_fit_ref 1.023
_refine_ls_hydrogen_treatment mixed
_refine_ls_matrix_type full
_refine_ls_number_parameters 210
_refine_ls_number_reflns 3115
_refine_ls_number_restraints 0
_refine_ls_restrained_S_all 1.023
_refine_ls_R_factor_all 0.1196
_refine_ls_R_factor_gt 0.0622
_refine_ls_shift/su_max 0.000
_refine_ls_shift/su_mean 0.000
_refine_ls_structure_factor_coef Fsqd
_refine_ls_weighting_details 'calc w=1/[\s^2^(Fo^2^)+(0.0407P)^2^+2.4392P] where P=(Fo^2^+2Fc^2^)/3'
_refine_ls_weighting_scheme calc
_refine_ls_wR_factor_gt 0.1250
_refine_ls_wR_factor_ref 0.1494
_reflns_number_gt 1758
_reflns_number_total 3115
_reflns_threshold_expression >2sigma(I)
_cod_data_source_file suppl_ncrs-2020-0150_suppl.cif
_cod_data_source_block xb2208
_cod_depositor_comments
;
The following automatic conversions were performed:

data item '_symmetry_cell_setting' value 'Orthorhombic' was changed
to 'orthorhombic' in accordance with the built-in table derived from
the CIF Core dictionary named 'cif_core.dic' version 2.4.5 last
updated on 2014-11-21.

Automatic conversion script
Id: cif_fix_values 8738 2021-04-28 16:35:53Z antanas 
;
_cod_original_cell_volume 3505.8(16)
_cod_original_sg_symbol_H-M Pbca
_cod_database_code 8105355

loop_
_symmetry_equiv_pos_as_xyz
'x, y, z'
'-x+1/2, -y, z+1/2'
'-x, y+1/2, -z+1/2'
'x+1/2, -y+1/2, -z'
'-x, -y, -z'
'x-1/2, y, -z-1/2'
'x, -y-1/2, z-1/2'
'-x-1/2, y-1/2, z'

loop_
_atom_site_label
_atom_site_type_symbol
_atom_site_fract_x
_atom_site_fract_y
_atom_site_fract_z
_atom_site_U_iso_or_equiv
_atom_site_adp_type
_atom_site_occupancy
_atom_site_symmetry_multiplicity
_atom_site_calc_flag
_atom_site_refinement_flags
_atom_site_disorder_assembly
_atom_site_disorder_group
S1 S 0.07474(6) 0.85365(12) 0.38375(4) 0.0705(3) Uani 1 1 d . . .
N1 N 0.03435(16) 0.8290(3) 0.44825(12) 0.0658(8) Uani 1 1 d . . .
O1 O 0.01643(16) 0.9260(3) 0.34859(11) 0.0915(9) Uani 1 1 d . . .
O2 O 0.15099(15) 0.9197(3) 0.39390(11) 0.0844(8) Uani 1 1 d . . .
C1 C 0.1290(2) 0.2527(5) 0.2811(2) 0.0941(14) Uani 1 1 d . . .
H1A H 0.0829 0.1934 0.2886 0.141 Uiso 1 1 calc R . .
H1B H 0.1747 0.2089 0.2992 0.141 Uiso 1 1 calc R . .
H1C H 0.1375 0.2597 0.2396 0.141 Uiso 1 1 calc R . .
C2 C 0.1161(2) 0.4032(5) 0.30609(15) 0.0646(10) Uani 1 1 d . . .
C3 C 0.0439(2) 0.4756(5) 0.29946(16) 0.0744(12) Uani 1 1 d . . .
H3 H 0.0032 0.4309 0.2784 0.089 Uiso 1 1 calc R . .
C4 C 0.0313(2) 0.6106(5) 0.32302(15) 0.0700(11) Uani 1 1 d . . .
H4 H -0.0179 0.6560 0.3185 0.084 Uiso 1 1 calc R . .
C5 C 0.0914(2) 0.6802(4) 0.35364(13) 0.0581(9) Uani 1 1 d . . .
C6 C 0.1639(2) 0.6111(5) 0.36073(14) 0.0626(10) Uani 1 1 d . . .
H6 H 0.2047 0.6565 0.3814 0.075 Uiso 1 1 calc R . .
C7 C 0.1750(2) 0.4750(5) 0.33697(15) 0.0652(10) Uani 1 1 d . . .
H7 H 0.2240 0.4293 0.3418 0.078 Uiso 1 1 calc R . .
C8 C 0.0840(2) 0.7682(6) 0.49465(16) 0.0961(15) Uani 1 1 d . . .
H8A H 0.1007 0.6712 0.4827 0.115 Uiso 1 1 calc R . .
H8B H 0.1316 0.8278 0.4978 0.115 Uiso 1 1 calc R . .
C9 C 0.0504(2) 0.7578(7) 0.54960(19) 0.116(2) Uani 1 1 d . . .
H9 H 0.0477 0.8615 0.5600 0.139 Uiso 1 1 calc R . .
C10 C -0.0353(2) 0.7187(5) 0.55439(15) 0.0715(11) Uani 1 1 d . . .
H10A H -0.0576 0.7660 0.5887 0.086 Uiso 1 1 calc R . .
H10B H -0.0399 0.6139 0.5599 0.086 Uiso 1 1 calc R . .
C11 C -0.0825(2) 0.7619(4) 0.50197(16) 0.0657(10) Uani 1 1 d . . .
C12 C -0.04899(19) 0.8092(4) 0.45380(16) 0.0655(10) Uani 1 1 d . . .
H12 H -0.0813 0.8308 0.4218 0.079 Uiso 1 1 calc R . .
C13 C -0.1719(2) 0.7560(5) 0.50770(18) 0.0975(15) Uani 1 1 d . . .
H13A H -0.1889 0.8248 0.5369 0.146 Uiso 1 1 calc R . .
H13B H -0.1878 0.6594 0.5191 0.146 Uiso 1 1 calc R . .
H13C H -0.1959 0.7802 0.4708 0.146 Uiso 1 1 calc R . .
C14 C 0.1028(2) 0.7023(6) 0.59875(18) 0.0762(12) Uani 1 1 d . . .
C15 C 0.1141(3) 0.7821(5) 0.6491(2) 0.0891(13) Uani 1 1 d . . .
H15 H 0.0903 0.8733 0.6529 0.107 Uiso 1 1 calc R . .
C16 C 0.1600(3) 0.7285(6) 0.6935(2) 0.0951(14) Uani 1 1 d . . .
H16 H 0.1673 0.7839 0.7272 0.114 Uiso 1 1 calc R . .
C17 C 0.1951(3) 0.5956(6) 0.6891(2) 0.0974(15) Uani 1 1 d . . .
H17 H 0.2265 0.5602 0.7195 0.117 Uiso 1 1 calc R . .
C18 C 0.1841(3) 0.5143(6) 0.6397(2) 0.1043(16) Uani 1 1 d . . .
H18 H 0.2082 0.4232 0.6363 0.125 Uiso 1 1 calc R . .
C19 C 0.1373(3) 0.5667(6) 0.59483(19) 0.0935(14) Uani 1 1 d . . .
H19 H 0.1290 0.5099 0.5616 0.112 Uiso 1 1 calc R . .

loop_
_atom_site_aniso_label
_atom_site_aniso_U_11
_atom_site_aniso_U_22
_atom_site_aniso_U_33
_atom_site_aniso_U_23
_atom_site_aniso_U_13
_atom_site_aniso_U_12
S1 0.0685(6) 0.0871(8) 0.0559(6) 0.0120(5) 0.0154(5) 0.0064(6)
N1 0.0529(17) 0.094(2) 0.0503(17) 0.0091(16) 0.0093(14) 0.0015(16)
O1 0.098(2) 0.108(2) 0.0686(17) 0.0276(16) 0.0115(15) 0.0330(18)
O2 0.0752(17) 0.094(2) 0.0843(19) -0.0011(15) 0.0291(14) -0.0177(16)
C1 0.091(3) 0.102(4) 0.090(3) -0.021(3) 0.001(3) -0.011(3)
C2 0.060(2) 0.086(3) 0.048(2) 0.0010(19) 0.0016(18) -0.007(2)
C3 0.057(2) 0.107(4) 0.060(2) 0.002(2) -0.0106(19) -0.015(2)
C4 0.048(2) 0.105(4) 0.057(2) 0.010(2) -0.0042(18) 0.005(2)
C5 0.051(2) 0.086(3) 0.0378(18) 0.0116(17) 0.0038(15) 0.0012(19)
C6 0.048(2) 0.092(3) 0.048(2) 0.001(2) -0.0060(16) -0.003(2)
C7 0.046(2) 0.092(3) 0.058(2) 0.003(2) -0.0023(17) 0.007(2)
C8 0.061(2) 0.167(5) 0.060(3) 0.021(3) 0.000(2) -0.005(3)
C9 0.065(3) 0.202(6) 0.080(3) 0.062(3) 0.012(2) 0.011(3)
C10 0.062(2) 0.095(3) 0.057(2) 0.006(2) 0.0099(19) -0.006(2)
C11 0.049(2) 0.093(3) 0.055(2) -0.009(2) 0.0079(18) -0.003(2)
C12 0.047(2) 0.092(3) 0.057(2) -0.010(2) 0.0008(17) 0.0058(19)
C13 0.060(3) 0.152(4) 0.081(3) -0.005(3) 0.009(2) -0.006(3)
C14 0.058(2) 0.099(4) 0.072(3) 0.028(3) 0.004(2) 0.003(2)
C15 0.095(3) 0.089(4) 0.083(3) 0.006(3) 0.016(3) 0.011(3)
C16 0.100(4) 0.107(4) 0.078(3) 0.000(3) -0.010(3) -0.018(3)
C17 0.091(3) 0.108(4) 0.093(4) 0.022(3) -0.030(3) -0.007(3)
C18 0.118(4) 0.094(4) 0.101(4) 0.011(3) -0.025(3) 0.017(3)
C19 0.112(4) 0.096(4) 0.072(3) 0.001(3) -0.017(3) -0.009(3)

loop_
_atom_type_symbol
_atom_type_description
_atom_type_scat_dispersion_real
_atom_type_scat_dispersion_imag
_atom_type_scat_source
C C 0.0033 0.0016 'International Tables Vol C Tables 4.2.6.8 and 6.1.1.4'
H H 0.0000 0.0000 'International Tables Vol C Tables 4.2.6.8 and 6.1.1.4'
N N 0.0061 0.0033 'International Tables Vol C Tables 4.2.6.8 and 6.1.1.4'
O O 0.0106 0.0060 'International Tables Vol C Tables 4.2.6.8 and 6.1.1.4'
S S 0.1246 0.1234 'International Tables Vol C Tables 4.2.6.8 and 6.1.1.4'

loop_
_geom_angle_atom_site_label_1
_geom_angle_atom_site_label_2
_geom_angle_atom_site_label_3
_geom_angle
_geom_angle_site_symmetry_1
_geom_angle_site_symmetry_3
O1 S1 O2 120.44(18) . .
O1 S1 N1 106.54(15) . .
O2 S1 N1 106.45(16) . .
O1 S1 C5 108.03(17) . .
O2 S1 C5 107.62(16) . .
N1 S1 C5 107.08(16) . .
C12 N1 C8 116.9(3) . .
C12 N1 S1 120.5(2) . .
C8 N1 S1 117.9(2) . .
C2 C1 H1A 109.5 . .
C2 C1 H1B 109.5 . .
H1A C1 H1B 109.5 . .
C2 C1 H1C 109.5 . .
H1A C1 H1C 109.5 . .
H1B C1 H1C 109.5 . .
C7 C2 C3 116.9(4) . .
C7 C2 C1 121.7(4) . .
C3 C2 C1 121.4(4) . .
C4 C3 C2 121.7(4) . .
C4 C3 H3 119.2 . .
C2 C3 H3 119.2 . .
C3 C4 C5 120.2(4) . .
C3 C4 H4 119.9 . .
C5 C4 H4 119.9 . .
C6 C5 C4 119.4(4) . .
C6 C5 S1 120.6(3) . .
C4 C5 S1 119.9(3) . .
C7 C6 C5 119.3(3) . .
C7 C6 H6 120.3 . .
C5 C6 H6 120.3 . .
C6 C7 C2 122.5(3) . .
C6 C7 H7 118.8 . .
C2 C7 H7 118.8 . .
C9 C8 N1 116.9(4) . .
C9 C8 H8A 108.1 . .
N1 C8 H8A 108.1 . .
C9 C8 H8B 108.1 . .
N1 C8 H8B 108.1 . .
H8A C8 H8B 107.3 . .
C8 C9 C10 118.7(4) . .
C8 C9 C14 117.3(4) . .
C10 C9 C14 115.3(3) . .
C8 C9 H9 99.9 . .
C10 C9 H9 99.9 . .
C14 C9 H9 99.9 . .
C9 C10 C11 113.1(3) . .
C9 C10 H10A 109.0 . .
C11 C10 H10A 109.0 . .
C9 C10 H10B 109.0 . .
C11 C10 H10B 109.0 . .
H10A C10 H10B 107.8 . .
C12 C11 C10 122.2(3) . .
C12 C11 C13 120.9(4) . .
C10 C11 C13 116.8(3) . .
C11 C12 N1 122.9(3) . .
C11 C12 H12 118.6 . .
N1 C12 H12 118.6 . .
C11 C13 H13A 109.5 . .
C11 C13 H13B 109.5 . .
H13A C13 H13B 109.5 . .
C11 C13 H13C 109.5 . .
H13A C13 H13C 109.5 . .
H13B C13 H13C 109.5 . .
C19 C14 C15 118.4(4) . .
C19 C14 C9 120.1(5) . .
C15 C14 C9 121.4(5) . .
C16 C15 C14 120.5(5) . .
C16 C15 H15 119.8 . .
C14 C15 H15 119.8 . .
C17 C16 C15 120.9(5) . .
C17 C16 H16 119.5 . .
C15 C16 H16 119.5 . .
C16 C17 C18 119.5(4) . .
C16 C17 H17 120.2 . .
C18 C17 H17 120.2 . .
C17 C18 C19 120.1(5) . .
C17 C18 H18 120.0 . .
C19 C18 H18 120.0 . .
C14 C19 C18 120.5(4) . .
C14 C19 H19 119.7 . .
C18 C19 H19 119.7 . .

loop_
_geom_bond_atom_site_label_1
_geom_bond_atom_site_label_2
_geom_bond_distance
_geom_bond_site_symmetry_2
S1 O1 1.429(3) .
S1 O2 1.435(3) .
S1 N1 1.636(3) .
S1 C5 1.752(4) .
N1 C12 1.417(4) .
N1 C8 1.458(4) .
C1 C2 1.507(5) .
C1 H1A 0.9600 .
C1 H1B 0.9600 .
C1 H1C 0.9600 .
C2 C7 1.381(5) .
C2 C3 1.390(5) .
C3 C4 1.364(5) .
C3 H3 0.9300 .
C4 C5 1.383(5) .
C4 H4 0.9300 .
C5 C6 1.381(5) .
C6 C7 1.372(5) .
C6 H6 0.9300 .
C7 H7 0.9300 .
C8 C9 1.378(5) .
C8 H8A 0.9700 .
C8 H8B 0.9700 .
C9 C10 1.487(5) .
C9 C14 1.513(5) .
C9 H9 0.9800 .
C10 C11 1.488(5) .
C10 H10A 0.9700 .
C10 H10B 0.9700 .
C11 C12 1.308(5) .
C11 C13 1.507(5) .
C12 H12 0.9300 .
C13 H13A 0.9600 .
C13 H13B 0.9600 .
C13 H13C 0.9600 .
C14 C19 1.373(6) .
C14 C15 1.374(6) .
C15 C16 1.364(6) .
C15 H15 0.9300 .
C16 C17 1.356(6) .
C16 H16 0.9300 .
C17 C18 1.362(6) .
C17 H17 0.9300 .
C18 C19 1.377(6) .
C18 H18 0.9300 .
C19 H19 0.9300 .

loop_
_geom_torsion_atom_site_label_1
_geom_torsion_atom_site_label_2
_geom_torsion_atom_site_label_3
_geom_torsion_atom_site_label_4
_geom_torsion
_geom_torsion_site_symmetry_1
_geom_torsion_site_symmetry_2
_geom_torsion_site_symmetry_3
_geom_torsion_site_symmetry_4
O1 S1 N1 C12 30.4(3) . . . .
O2 S1 N1 C12 160.1(3) . . . .
C5 S1 N1 C12 -85.0(3) . . . .
O1 S1 N1 C8 -174.7(3) . . . .
O2 S1 N1 C8 -45.0(4) . . . .
C5 S1 N1 C8 69.9(3) . . . .
C7 C2 C3 C4 -0.9(5) . . . .
C1 C2 C3 C4 178.6(4) . . . .
C2 C3 C4 C5 1.1(6) . . . .
C3 C4 C5 C6 -0.8(5) . . . .
C3 C4 C5 S1 180.0(3) . . . .
O1 S1 C5 C6 152.3(3) . . . .
O2 S1 C5 C6 20.8(3) . . . .
N1 S1 C5 C6 -93.3(3) . . . .
O1 S1 C5 C4 -28.5(3) . . . .
O2 S1 C5 C4 -160.0(3) . . . .
N1 S1 C5 C4 85.9(3) . . . .
C4 C5 C6 C7 0.3(5) . . . .
S1 C5 C6 C7 179.6(3) . . . .
C5 C6 C7 C2 -0.2(5) . . . .
C3 C2 C7 C6 0.5(5) . . . .
C1 C2 C7 C6 -179.1(3) . . . .
C12 N1 C8 C9 -28.5(6) . . . .
S1 N1 C8 C9 175.7(4) . . . .
N1 C8 C9 C10 36.9(7) . . . .
N1 C8 C9 C14 -176.9(4) . . . .
C8 C9 C10 C11 -26.9(7) . . . .
C14 C9 C10 C11 -173.8(4) . . . .
C9 C10 C11 C12 9.5(6) . . . .
C9 C10 C11 C13 -167.5(4) . . . .
C10 C11 C12 N1 -2.7(6) . . . .
C13 C11 C12 N1 174.2(4) . . . .
C8 N1 C12 C11 11.5(6) . . . .
S1 N1 C12 C11 166.6(3) . . . .
C8 C9 C14 C19 -58.7(7) . . . .
C10 C9 C14 C19 88.7(5) . . . .
C8 C9 C14 C15 124.3(5) . . . .
C10 C9 C14 C15 -88.3(6) . . . .
C19 C14 C15 C16 1.3(6) . . . .
C9 C14 C15 C16 178.4(4) . . . .
C14 C15 C16 C17 -0.3(7) . . . .
C15 C16 C17 C18 -0.3(7) . . . .
C16 C17 C18 C19 -0.3(8) . . . .
C15 C14 C19 C18 -1.9(7) . . . .
C9 C14 C19 C18 -179.0(4) . . . .
C17 C18 C19 C14 1.4(8) . . . .
